data_1555809
loop_
_publ_author_name
'Yabuuchi, Yuto'
'Kuzuguchi, Takeo'
'Yoshimura, Tomoyuki'
'Matsuo, Jun-Ichi'

_publ_section_title
;
 Synthesis of \a-Halo-\g-hydroxyenamides by Titanium Tetrahalide Mediated
 Addition of Aldehydes or Ketones to Ynamides.
;
_journal_issue 19
_journal_name_full 'Organic letters'
_journal_page_first 4951
_journal_page_last 4953
_journal_paper_doi 10.1021/acs.orglett.6b02526
_journal_volume 18
_journal_year 2016
_chemical_formula_moiety 'C23 H22 Cl N O3 S'
_chemical_formula_sum 'C23 H22 Cl N O3 S'
_chemical_formula_weight 427.94
_space_group_crystal_system triclinic
_space_group_IT_number 2
_space_group_name_Hall '-P 1'
_space_group_name_H-M_alt 'P -1'
_atom_sites_solution_hydrogens geom
_atom_sites_solution_primary direct
_atom_sites_solution_secondary difmap
_cell_angle_alpha 95.437(5)
_cell_angle_beta 101.771(5)
_cell_angle_gamma 115.319(5)
_cell_formula_units_Z 4
_cell_length_a 12.179(3)
_cell_length_b 12.639(3)
_cell_length_c 15.612(3)
_cell_measurement_reflns_used 9040
_cell_measurement_temperature 296
_cell_measurement_theta_max 27.45
_cell_measurement_theta_min 3.11
_cell_volume 2081.2(8)
_computing_cell_refinement 'RAPID AUTO'
_computing_data_collection 'RAPID AUTO (Rigaku, ????)'
_computing_data_reduction 'RAPID AUTO'
_computing_molecular_graphics 'CrystalStructure 4.2.1'
_computing_publication_material 'CrystalStructure 4.2.1 (Rigaku, 2016)'
_computing_structure_refinement 'SHELXL97 (Sheldrick, 2008)'
_computing_structure_solution 'SIR92 (Altomare, et al., 1994)'
_diffrn_ambient_temperature 296
_diffrn_detector_area_resol_mean 10.000
_diffrn_measured_fraction_theta_full 0.985
_diffrn_measured_fraction_theta_max 0.985
_diffrn_measurement_device_type 'Rigaku R-AXIS RAPID'
_diffrn_measurement_method \w
_diffrn_radiation_type 'Mo K\a'
_diffrn_radiation_wavelength 0.71075
_diffrn_reflns_av_R_equivalents 0.0392
_diffrn_reflns_Laue_measured_fraction_full 0.000
_diffrn_reflns_Laue_measured_fraction_max 0.000
_diffrn_reflns_limit_h_max 15
_diffrn_reflns_limit_h_min -15
_diffrn_reflns_limit_k_max 16
_diffrn_reflns_limit_k_min -16
_diffrn_reflns_limit_l_max 20
_diffrn_reflns_limit_l_min -20
_diffrn_reflns_number 20232
_diffrn_reflns_point_group_measured_fraction_full 0.000
_diffrn_reflns_point_group_measured_fraction_max 0.000
_diffrn_reflns_theta_full 27.450
_diffrn_reflns_theta_max 27.450
_diffrn_reflns_theta_min 3.105
_diffrn_standards_number 0
_exptl_absorpt_coefficient_mu 0.308
_exptl_absorpt_correction_T_max 0.857
_exptl_absorpt_correction_T_min 0.473
_exptl_absorpt_correction_type multi-scan
_exptl_absorpt_process_details 'ABSCOR (Rigaku, 1995)'
_exptl_crystal_colour colorless
_exptl_crystal_density_diffrn 1.366
_exptl_crystal_density_method 'not measured'
_exptl_crystal_description block
_exptl_crystal_F_000 896.00
_exptl_crystal_size_max 0.500
_exptl_crystal_size_mid 0.500
_exptl_crystal_size_min 0.500
_refine_diff_density_max 0.54
_refine_diff_density_min -0.61
_refine_ls_extinction_method none
_refine_ls_goodness_of_fit_ref 1.141
_refine_ls_hydrogen_treatment constr
_refine_ls_number_parameters 469
_refine_ls_number_reflns 9369
_refine_ls_number_restraints 0
_refine_ls_R_factor_all 0.1163
_refine_ls_R_factor_gt 0.0560
_refine_ls_shift/su_max 0.001
_refine_ls_structure_factor_coef Fsqd
_refine_ls_weighting_details 'w = 1/[\s^2^(Fo^2^)+(0.1045P)^2^+0.3792P] where P=(Fo^2^+2Fc^2^)/3'
_refine_ls_weighting_scheme calc
_refine_ls_wR_factor_gt 0.1569
_refine_ls_wR_factor_ref 0.2262
_reflns_number_gt 4907
_reflns_number_total 9369
_reflns_threshold_expression F^2^>2.0\s(F^2^)
_cod_data_source_file ol6b02526_si_002.cif
_cod_data_source_block yabuuchi66
_cod_original_cell_volume 2081.3(8)
_cod_database_code 1555809

loop_
_space_group_symop_id
_space_group_symop_operation_xyz
1 +X,+Y,+Z
2 -X,-Y,-Z

loop_
_atom_site_label
_atom_site_type_symbol
_atom_site_fract_x
_atom_site_fract_y
_atom_site_fract_z
_atom_site_U_iso_or_equiv
_atom_site_adp_type
_atom_site_occupancy
_atom_site_symmetry_multiplicity
_atom_site_calc_flag
_atom_site_refinement_flags
Cl1 Cl 0.98998(9) 0.49866(11) 0.34954(7) 0.0777(3) Uani 1 1 d .
Cl47 Cl 0.79062(10) 0.62987(9) 0.26627(9) 0.0821(4) Uani 1 1 d .
S2 S 1.03225(8) 0.39707(7) 0.14210(6) 0.0528(2) Uani 1 1 d .
S4 S 0.71599(9) 0.87614(8) 0.22154(6) 0.0594(3) Uani 1 1 d .
O5 O 1.0788(2) 0.3267(2) 0.18899(17) 0.0630(7) Uani 1 1 d .
O6 O 1.0620(2) 0.4245(2) 0.06033(16) 0.0635(6) Uani 1 1 d .
O7 O 0.5946(2) 0.7913(3) 0.16622(18) 0.0738(8) Uani 1 1 d .
O8 O 0.4818(2) 0.4548(2) 0.36855(17) 0.0686(7) Uani 1 1 d .
H8 H 0.4477 0.3817 0.3620 0.082 Uiso 1 1 calc R
O10 O 0.7383(3) 0.9931(2) 0.2595(2) 0.0760(8) Uani 1 1 d .
O12 O 1.3837(3) 0.5634(3) 0.4719(2) 0.0983(11) Uani 1 1 d .
H12 H 1.4094 0.5695 0.5258 0.118 Uiso 1 1 calc R
N3 N 0.7461(2) 0.8155(2) 0.30776(19) 0.0527(7) Uani 1 1 d .
N11 N 1.0911(3) 0.5277(2) 0.21075(18) 0.0526(7) Uani 1 1 d .
C9 C 0.6945(3) 0.6905(3) 0.2945(2) 0.0491(7) Uani 1 1 d .
C13 C 0.5834(3) 0.6213(3) 0.3042(2) 0.0508(8) Uani 1 1 d .
H13 H 0.5389 0.6596 0.3219 0.061 Uiso 1 1 calc R
C15 C 0.8673(3) 0.3267(3) 0.1199(2) 0.0527(8) Uani 1 1 d .
C16 C 0.5195(3) 0.4876(3) 0.2902(2) 0.0530(8) Uani 1 1 d .
H16 H 0.5808 0.4591 0.2824 0.064 Uiso 1 1 calc R
C17 C 0.9429(4) 0.9943(3) 0.1872(3) 0.0640(9) Uani 1 1 d .
H17 H 0.9569 1.0580 0.2304 0.077 Uiso 1 1 calc R
C18 C 0.6791(3) 0.1772(3) 0.1413(3) 0.0644(10) Uani 1 1 d .
H18 H 0.6401 0.1180 0.1718 0.077 Uiso 1 1 calc R
C19 C 0.8295(3) 0.8910(3) 0.1644(2) 0.0553(8) Uani 1 1 d .
C20 C 1.2735(4) 0.5800(3) 0.4540(2) 0.0615(9) Uani 1 1 d .
H20 H 1.2074 0.5168 0.4726 0.074 Uiso 1 1 calc R
C21 C 0.8715(3) 0.8874(3) 0.3736(2) 0.0659(10) Uani 1 1 d .
H21A H 0.8896 0.9708 0.3851 0.079 Uiso 1 1 calc R
H21B H 0.9365 0.8816 0.3494 0.079 Uiso 1 1 calc R
C22 C 0.8724(4) 0.8426(3) 0.4596(2) 0.0641(10) Uani 1 1 d .
C23 C 1.2321(3) 0.5667(3) 0.3549(2) 0.0565(8) Uani 1 1 d .
H23 H 1.2952 0.5849 0.3256 0.068 Uiso 1 1 calc R
C24 C 0.7949(3) 0.3541(3) 0.0527(2) 0.0626(9) Uani 1 1 d .
H24 H 0.8337 0.4139 0.0228 0.075 Uiso 1 1 calc R
C25 C 0.6051(3) 0.2012(3) 0.0739(2) 0.0606(9) Uani 1 1 d .
C26 C 1.1702(3) 0.7436(3) 0.2170(2) 0.0530(8) Uani 1 1 d .
C27 C 0.4063(4) 0.4287(3) 0.2080(3) 0.0682(10) Uani 1 1 d .
H27 H 0.3440 0.4552 0.2171 0.082 Uiso 1 1 calc R
C28 C 1.0176(4) 0.9094(4) 0.0821(3) 0.0649(10) Uani 1 1 d .
C29 C 0.8694(9) 0.7537(5) 0.6145(4) 0.134(3) Uani 1 1 d .
H29 H 0.8686 0.7241 0.6667 0.161 Uiso 1 1 calc R
C30 C 1.1174(3) 0.5323(3) 0.3041(2) 0.0524(8) Uani 1 1 d .
C31 C 0.9031(4) 0.8067(4) 0.0596(3) 0.0698(10) Uani 1 1 d .
H31 H 0.8894 0.7430 0.0165 0.084 Uiso 1 1 calc R
C32 C 1.0346(4) 1.0027(4) 0.1462(3) 0.0725(11) Uani 1 1 d .
H32 H 1.1103 1.0730 0.1617 0.087 Uiso 1 1 calc R
C33 C 0.8092(4) 0.7964(3) 0.0994(2) 0.0652(10) Uani 1 1 d .
H33 H 0.7328 0.7269 0.0830 0.078 Uiso 1 1 calc R
C34 C 1.2997(5) 0.7006(4) 0.5046(3) 0.0795(12) Uani 1 1 d .
H34 H 1.2216 0.7076 0.4860 0.095 Uiso 1 1 calc R
C35 C 1.1551(4) 0.8289(4) 0.2673(3) 0.0754(11) Uani 1 1 d .
H35 H 1.0781 0.8097 0.2798 0.091 Uiso 1 1 calc R
C36 C 0.6655(3) 0.2916(4) 0.0315(3) 0.0678(10) Uani 1 1 d .
H36 H 0.6173 0.3106 -0.0126 0.081 Uiso 1 1 calc R
C37 C 1.2850(4) 0.7720(4) 0.2005(3) 0.0720(11) Uani 1 1 d .
H37 H 1.2966 0.7145 0.1671 0.086 Uiso 1 1 calc R
C38 C 1.0609(3) 0.6212(3) 0.1789(3) 0.0588(9) Uani 1 1 d .
H38A H 0.9876 0.6175 0.1964 0.071 Uiso 1 1 calc R
H38B H 1.0405 0.6066 0.1141 0.071 Uiso 1 1 calc R
C39 C 0.8075(3) 0.2382(3) 0.1641(2) 0.0625(9) Uani 1 1 d .
H39 H 0.8551 0.2202 0.2095 0.075 Uiso 1 1 calc R
C40 C 0.9574(7) 0.7625(5) 0.5733(4) 0.122(2) Uani 1 1 d .
H40 H 1.0177 0.7389 0.5972 0.147 Uiso 1 1 calc R
C41 C 0.4635(4) 0.1286(4) 0.0455(3) 0.0813(12) Uani 1 1 d .
H41A H 0.4357 0.0918 0.0933 0.098 Uiso 1 1 calc R
H41B H 0.4389 0.0677 -0.0063 0.098 Uiso 1 1 calc R
H41C H 0.4257 0.1799 0.0315 0.098 Uiso 1 1 calc R
C42 C 1.1208(4) 0.9174(4) 0.0408(3) 0.0865(13) Uani 1 1 d .
H42A H 1.0917 0.9070 -0.0228 0.104 Uiso 1 1 calc R
H42B H 1.1441 0.8561 0.0544 0.104 Uiso 1 1 calc R
H42C H 1.1927 0.9944 0.0644 0.104 Uiso 1 1 calc R
C43 C 0.7831(5) 0.8335(4) 0.5032(3) 0.0847(13) Uani 1 1 d .
H43 H 0.7233 0.8583 0.4806 0.102 Uiso 1 1 calc R
C44 C 1.3836(4) 0.8863(5) 0.2337(4) 0.0969(16) Uani 1 1 d .
H44 H 1.4612 0.9061 0.2222 0.116 Uiso 1 1 calc R
C45 C 0.9607(5) 0.8065(4) 0.4948(3) 0.0908(14) Uani 1 1 d .
H45 H 1.0223 0.8115 0.4664 0.109 Uiso 1 1 calc R
C46 C 0.4434(5) 0.4666(5) 0.1245(3) 0.112(2) Uani 1 1 d .
H46A H 0.4944 0.5518 0.1367 0.134 Uiso 1 1 calc R
H46B H 0.3688 0.4441 0.0770 0.134 Uiso 1 1 calc R
H46C H 0.4906 0.4279 0.1072 0.134 Uiso 1 1 calc R
C48 C 1.3242(6) 0.7039(5) 0.6042(4) 0.1104(17) Uani 1 1 d .
H48A H 1.3956 0.6898 0.6246 0.133 Uiso 1 1 calc R
H48B H 1.2513 0.6432 0.6160 0.133 Uiso 1 1 calc R
H48C H 1.3411 0.7810 0.6351 0.133 Uiso 1 1 calc R
C49 C 0.7803(7) 0.7880(5) 0.5805(3) 0.117(2) Uani 1 1 d .
H49 H 0.7181 0.7809 0.6089 0.140 Uiso 1 1 calc R
C50 C 1.3660(6) 0.9702(5) 0.2835(4) 0.113(2) Uani 1 1 d .
H50 H 1.4322 1.0468 0.3067 0.135 Uiso 1 1 calc R
C51 C 1.2517(6) 0.9412(5) 0.2991(4) 0.1080(18) Uani 1 1 d .
H51 H 1.2396 0.9988 0.3318 0.130 Uiso 1 1 calc R
C52 C 1.3997(7) 0.8037(5) 0.4806(4) 0.145(3) Uani 1 1 d .
H52A H 1.3759 0.7993 0.4173 0.174 Uiso 1 1 calc R
H52B H 1.4783 0.8004 0.4972 0.174 Uiso 1 1 calc R
H52C H 1.4088 0.8774 0.5119 0.174 Uiso 1 1 calc R
C65 C 0.3458(5) 0.2948(4) 0.1962(3) 0.0915(14) Uani 1 1 d .
H65A H 0.4057 0.2669 0.1881 0.110 Uiso 1 1 calc R
H65B H 0.2740 0.2596 0.1447 0.110 Uiso 1 1 calc R
H65C H 0.3191 0.2724 0.2484 0.110 Uiso 1 1 calc R

loop_
_atom_site_aniso_label
_atom_site_aniso_U_11
_atom_site_aniso_U_22
_atom_site_aniso_U_33
_atom_site_aniso_U_23
_atom_site_aniso_U_13
_atom_site_aniso_U_12
Cl1 0.0553(6) 0.1066(8) 0.0725(7) 0.0248(6) 0.0177(5) 0.0370(5)
Cl47 0.0624(6) 0.0745(6) 0.1272(10) 0.0279(7) 0.0445(6) 0.0377(5)
S2 0.0478(5) 0.0551(5) 0.0493(5) 0.0120(4) 0.0044(4) 0.0217(4)
S4 0.0573(5) 0.0661(5) 0.0569(5) 0.0232(5) 0.0109(4) 0.0301(4)
O5 0.0585(15) 0.0624(14) 0.0679(16) 0.0165(13) 0.0028(12) 0.0333(12)
O6 0.0631(16) 0.0730(16) 0.0497(14) 0.0152(12) 0.0165(12) 0.0260(13)
O7 0.0506(15) 0.0917(19) 0.0709(18) 0.0286(15) 0.0021(13) 0.0292(14)
O8 0.0747(17) 0.0623(15) 0.0617(16) 0.0202(13) 0.0224(14) 0.0216(13)
O10 0.101(2) 0.0632(15) 0.087(2) 0.0280(15) 0.0323(17) 0.0522(15)
O12 0.096(2) 0.144(3) 0.072(2) 0.0045(19) -0.0071(17) 0.087(2)
N3 0.0480(15) 0.0503(15) 0.0514(16) 0.0174(13) 0.0068(13) 0.0165(12)
N11 0.0514(16) 0.0470(14) 0.0519(17) 0.0135(13) 0.0015(13) 0.0206(12)
C9 0.0456(18) 0.0543(18) 0.0448(18) 0.0107(15) 0.0082(14) 0.0222(15)
C13 0.0443(18) 0.0564(18) 0.0456(18) 0.0070(15) 0.0072(14) 0.0206(15)
C15 0.054(2) 0.0541(18) 0.0434(18) 0.0117(15) 0.0047(15) 0.0223(15)
C16 0.0478(19) 0.0560(19) 0.052(2) 0.0108(16) 0.0157(16) 0.0200(15)
C17 0.071(2) 0.0519(19) 0.058(2) 0.0078(17) 0.0139(19) 0.0202(18)
C18 0.051(2) 0.064(2) 0.068(2) 0.0261(19) 0.0157(18) 0.0154(17)
C19 0.052(2) 0.0568(19) 0.0466(19) 0.0166(16) 0.0057(15) 0.0182(16)
C20 0.059(2) 0.071(2) 0.052(2) 0.0088(18) 0.0023(17) 0.0334(18)
C21 0.058(2) 0.061(2) 0.055(2) 0.0160(18) 0.0018(17) 0.0112(17)
C22 0.070(2) 0.0492(19) 0.048(2) 0.0085(16) -0.0025(18) 0.0135(17)
C23 0.052(2) 0.064(2) 0.0481(19) 0.0063(16) 0.0043(16) 0.0272(17)
C24 0.051(2) 0.068(2) 0.059(2) 0.0249(18) 0.0050(17) 0.0195(17)
C25 0.052(2) 0.063(2) 0.055(2) 0.0075(18) 0.0095(17) 0.0188(17)
C26 0.0509(19) 0.0539(18) 0.0509(19) 0.0151(16) 0.0085(15) 0.0226(15)
C27 0.058(2) 0.065(2) 0.056(2) 0.0021(18) 0.0045(18) 0.0129(18)
C28 0.061(2) 0.073(2) 0.058(2) 0.024(2) 0.0159(19) 0.027(2)
C29 0.228(9) 0.063(3) 0.055(3) 0.019(3) -0.002(4) 0.032(4)
C30 0.0485(19) 0.0566(18) 0.0511(19) 0.0138(16) 0.0066(15) 0.0257(15)
C31 0.075(3) 0.069(2) 0.058(2) 0.0098(19) 0.018(2) 0.028(2)
C32 0.062(2) 0.062(2) 0.076(3) 0.018(2) 0.018(2) 0.0117(19)
C33 0.058(2) 0.061(2) 0.054(2) 0.0068(18) 0.0048(18) 0.0116(17)
C34 0.090(3) 0.077(3) 0.060(3) 0.000(2) 0.005(2) 0.038(2)
C35 0.079(3) 0.071(2) 0.078(3) 0.003(2) 0.018(2) 0.040(2)
C36 0.056(2) 0.081(3) 0.059(2) 0.022(2) 0.0029(18) 0.029(2)
C37 0.064(2) 0.072(2) 0.084(3) 0.023(2) 0.024(2) 0.031(2)
C38 0.053(2) 0.058(2) 0.060(2) 0.0179(17) 0.0046(17) 0.0249(16)
C39 0.061(2) 0.062(2) 0.055(2) 0.0241(18) 0.0046(17) 0.0228(18)
C40 0.165(7) 0.089(4) 0.082(4) 0.021(3) -0.028(4) 0.056(4)
C41 0.051(2) 0.088(3) 0.088(3) 0.013(2) 0.014(2) 0.020(2)
C42 0.076(3) 0.107(3) 0.086(3) 0.038(3) 0.033(3) 0.041(3)
C43 0.112(4) 0.075(3) 0.058(3) 0.016(2) 0.024(3) 0.035(3)
C44 0.060(3) 0.091(3) 0.123(4) 0.045(3) 0.020(3) 0.016(2)
C45 0.091(3) 0.080(3) 0.074(3) 0.014(2) -0.011(2) 0.030(3)
C46 0.122(4) 0.093(3) 0.053(3) 0.007(2) 0.002(3) 0.000(3)
C48 0.113(4) 0.120(4) 0.085(4) -0.007(3) 0.022(3) 0.048(4)
C49 0.180(6) 0.084(3) 0.058(3) 0.017(3) 0.038(4) 0.033(4)
C50 0.096(4) 0.062(3) 0.125(5) 0.008(3) -0.016(4) 0.010(3)
C51 0.126(5) 0.072(3) 0.112(4) -0.008(3) 0.006(4) 0.050(3)
C52 0.186(7) 0.083(4) 0.081(4) 0.008(3) -0.004(4) 0.006(4)
C65 0.092(3) 0.067(3) 0.079(3) 0.000(2) 0.018(3) 0.008(2)

loop_
_atom_type_symbol
_atom_type_description
_atom_type_scat_dispersion_real
_atom_type_scat_dispersion_imag
_atom_type_scat_source
C C 0.0033 0.0016
;
International Tables for Crystallography
(Vol. C, Tables 4.2.6.8 and 6.1.1.4)
;
H H 0.0000 0.0000
;
International Tables for Crystallography
(Vol. C, Table 6.1.1.4)
;
Cl Cl 0.1484 0.1585
;
International Tables for Crystallography
(Vol. C, Tables 4.2.6.8 and 6.1.1.4)
;
O O 0.0106 0.0060
;
International Tables for Crystallography
(Vol. C, Tables 4.2.6.8 and 6.1.1.4)
;
N N 0.0061 0.0033
;
International Tables for Crystallography
(Vol. C, Tables 4.2.6.8 and 6.1.1.4)
;
S S 0.1246 0.1234
;
International Tables for Crystallography
(Vol. C, Tables 4.2.6.8 and 6.1.1.4)
;

loop_
_geom_angle_atom_site_label_1
_geom_angle_atom_site_label_2
_geom_angle_atom_site_label_3
_geom_angle
O5 S2 O6 120.03(16)
O5 S2 N11 106.29(14)
O6 S2 N11 105.39(15)
O5 S2 C15 108.10(15)
O6 S2 C15 107.45(15)
N11 S2 C15 109.24(15)
O7 S4 O10 120.49(17)
O7 S4 N3 106.03(14)
O10 S4 N3 105.74(16)
O7 S4 C19 109.31(18)
O10 S4 C19 108.08(17)
N3 S4 C19 106.29(15)
C16 O8 H8 109.5
C20 O12 H12 109.5
C9 N3 C21 117.6(3)
C9 N3 S4 118.6(2)
C21 N3 S4 115.6(2)
C30 N11 C38 116.9(3)
C30 N11 S2 118.7(2)
C38 N11 S2 118.4(2)
C13 C9 N3 123.7(3)
C13 C9 Cl47 120.7(3)
N3 C9 Cl47 115.6(2)
C9 C13 C16 127.6(3)
C9 C13 H13 116.2
C16 C13 H13 116.2
C39 C15 C24 119.4(3)
C39 C15 S2 120.6(2)
C24 C15 S2 119.9(3)
O8 C16 C13 108.6(3)
O8 C16 C27 110.4(3)
C13 C16 C27 112.7(3)
O8 C16 H16 108.3
C13 C16 H16 108.3
C27 C16 H16 108.3
C32 C17 C19 119.9(4)
C32 C17 H17 120.1
C19 C17 H17 120.1
C39 C18 C25 121.5(3)
C39 C18 H18 119.2
C25 C18 H18 119.2
C17 C19 C33 119.7(4)
C17 C19 S4 120.0(3)
C33 C19 S4 120.2(3)
O12 C20 C23 106.2(3)
O12 C20 C34 111.1(3)
C23 C20 C34 112.6(3)
O12 C20 H20 109.0
C23 C20 H20 109.0
C34 C20 H20 109.0
N3 C21 C22 110.0(3)
N3 C21 H21A 109.7
C22 C21 H21A 109.7
N3 C21 H21B 109.7
C22 C21 H21B 109.7
H21A C21 H21B 108.2
C43 C22 C45 118.3(4)
C43 C22 C21 120.7(4)
C45 C22 C21 120.9(4)
C30 C23 C20 127.9(4)
C30 C23 H23 116.0
C20 C23 H23 116.0
C36 C24 C15 119.1(3)
C36 C24 H24 120.4
C15 C24 H24 120.4
C36 C25 C18 117.9(3)
C36 C25 C41 120.9(3)
C18 C25 C41 121.2(3)
C35 C26 C37 119.4(4)
C35 C26 C38 120.0(3)
C37 C26 C38 120.6(3)
C65 C27 C46 110.7(4)
C65 C27 C16 110.8(3)
C46 C27 C16 111.2(3)
C65 C27 H27 108.0
C46 C27 H27 108.0
C16 C27 H27 108.0
C31 C28 C32 117.7(4)
C31 C28 C42 121.1(4)
C32 C28 C42 121.2(4)
C40 C29 C49 120.3(6)
C40 C29 H29 119.8
C49 C29 H29 119.8
C23 C30 N11 122.5(3)
C23 C30 Cl1 121.4(3)
N11 C30 Cl1 115.9(2)
C33 C31 C28 121.7(4)
C33 C31 H31 119.2
C28 C31 H31 119.2
C17 C32 C28 121.7(4)
C17 C32 H32 119.1
C28 C32 H32 119.1
C31 C33 C19 119.4(4)
C31 C33 H33 120.3
C19 C33 H33 120.3
C52 C34 C48 113.6(4)
C52 C34 C20 113.1(4)
C48 C34 C20 110.6(4)
C52 C34 H34 106.3
C48 C34 H34 106.3
C20 C34 H34 106.3
C51 C35 C26 120.5(5)
C51 C35 H35 119.7
C26 C35 H35 119.7
C24 C36 C25 121.8(3)
C24 C36 H36 119.1
C25 C36 H36 119.1
C26 C37 C44 119.9(4)
C26 C37 H37 120.0
C44 C37 H37 120.0
N11 C38 C26 111.1(3)
N11 C38 H38A 109.4
C26 C38 H38A 109.4
N11 C38 H38B 109.4
C26 C38 H38B 109.4
H38A C38 H38B 108.0
C18 C39 C15 120.2(3)
C18 C39 H39 119.9
C15 C39 H39 119.9
C29 C40 C45 121.0(6)
C29 C40 H40 119.5
C45 C40 H40 119.5
C25 C41 H41A 109.5
C25 C41 H41B 109.5
H41A C41 H41B 109.5
C25 C41 H41C 109.5
H41A C41 H41C 109.5
H41B C41 H41C 109.5
C28 C42 H42A 109.5
C28 C42 H42B 109.5
H42A C42 H42B 109.5
C28 C42 H42C 109.5
H42A C42 H42C 109.5
H42B C42 H42C 109.5
C22 C43 C49 121.1(5)
C22 C43 H43 119.5
C49 C43 H43 119.5
C50 C44 C37 119.6(5)
C50 C44 H44 120.2
C37 C44 H44 120.2
C22 C45 C40 119.8(6)
C22 C45 H45 120.1
C40 C45 H45 120.1
C27 C46 H46A 109.5
C27 C46 H46B 109.5
H46A C46 H46B 109.5
C27 C46 H46C 109.5
H46A C46 H46C 109.5
H46B C46 H46C 109.5
C34 C48 H48A 109.5
C34 C48 H48B 109.5
H48A C48 H48B 109.5
C34 C48 H48C 109.5
H48A C48 H48C 109.5
H48B C48 H48C 109.5
C29 C49 C43 119.5(7)
C29 C49 H49 120.3
C43 C49 H49 120.3
C51 C50 C44 119.9(5)
C51 C50 H50 120.0
C44 C50 H50 120.0
C35 C51 C50 120.6(5)
C35 C51 H51 119.7
C50 C51 H51 119.7
C34 C52 H52A 109.5
C34 C52 H52B 109.5
H52A C52 H52B 109.5
C34 C52 H52C 109.5
H52A C52 H52C 109.5
H52B C52 H52C 109.5
C27 C65 H65A 109.5
C27 C65 H65B 109.5
H65A C65 H65B 109.5
C27 C65 H65C 109.5
H65A C65 H65C 109.5
H65B C65 H65C 109.5

loop_
_geom_bond_atom_site_label_1
_geom_bond_atom_site_label_2
_geom_bond_distance
Cl1 C30 1.742(4)
Cl47 C9 1.751(3)
S2 O5 1.426(2)
S2 O6 1.430(2)
S2 N11 1.652(3)
S2 C15 1.753(3)
S4 O7 1.425(3)
S4 O10 1.427(3)
S4 N3 1.664(3)
S4 C19 1.749(4)
O8 C16 1.429(4)
O8 H8 0.8200
O12 C20 1.423(4)
O12 H12 0.8200
N3 C9 1.404(4)
N3 C21 1.487(4)
N11 C30 1.417(4)
N11 C38 1.479(4)
C9 C13 1.310(4)
C13 C16 1.498(5)
C13 H13 0.9300
C15 C39 1.384(5)
C15 C24 1.397(4)
C16 C27 1.524(5)
C16 H16 0.9800
C17 C32 1.368(6)
C17 C19 1.381(5)
C17 H17 0.9300
C18 C39 1.363(5)
C18 C25 1.385(5)
C18 H18 0.9300
C19 C33 1.391(5)
C20 C23 1.496(5)
C20 C34 1.517(6)
C20 H20 0.9800
C21 C22 1.505(5)
C21 H21A 0.9700
C21 H21B 0.9700
C22 C43 1.368(6)
C22 C45 1.376(6)
C23 C30 1.317(4)
C23 H23 0.9300
C24 C36 1.375(5)
C24 H24 0.9300
C25 C36 1.381(5)
C25 C41 1.507(5)
C26 C35 1.371(5)
C26 C37 1.373(5)
C26 C38 1.504(5)
C27 C65 1.504(6)
C27 C46 1.517(6)
C27 H27 0.9800
C28 C31 1.385(5)
C28 C32 1.386(6)
C28 C42 1.496(6)
C29 C40 1.330(10)
C29 C49 1.363(10)
C29 H29 0.9300
C31 C33 1.374(6)
C31 H31 0.9300
C32 H32 0.9300
C33 H33 0.9300
C34 C52 1.498(7)
C34 C48 1.515(7)
C34 H34 0.9800
C35 C51 1.359(7)
C35 H35 0.9300
C36 H36 0.9300
C37 C44 1.385(6)
C37 H37 0.9300
C38 H38A 0.9700
C38 H38B 0.9700
C39 H39 0.9300
C40 C45 1.393(7)
C40 H40 0.9300
C41 H41A 0.9600
C41 H41B 0.9600
C41 H41C 0.9600
C42 H42A 0.9600
C42 H42B 0.9600
C42 H42C 0.9600
C43 C49 1.385(6)
C43 H43 0.9300
C44 C50 1.371(8)
C44 H44 0.9300
C45 H45 0.9300
C46 H46A 0.9600
C46 H46B 0.9600
C46 H46C 0.9600
C48 H48A 0.9600
C48 H48B 0.9600
C48 H48C 0.9600
C49 H49 0.9300
C50 C51 1.360(8)
C50 H50 0.9300
C51 H51 0.9300
C52 H52A 0.9600
C52 H52B 0.9600
C52 H52C 0.9600
C65 H65A 0.9600
C65 H65B 0.9600
C65 H65C 0.9600

loop_
_geom_hbond_atom_site_label_D
_geom_hbond_atom_site_label_H
_geom_hbond_atom_site_label_A
_geom_hbond_site_symmetry_A
_geom_hbond_distance_DA
_geom_hbond_distance_DH
_geom_hbond_distance_HA
_geom_hbond_angle_DHA
_geom_hbond_publ_flag
O12 H12 O8 2_766 2.776(4) 0.820 2.030 151.0 no

loop_
_geom_torsion_atom_site_label_1
_geom_torsion_atom_site_label_2
_geom_torsion_atom_site_label_3
_geom_torsion_atom_site_label_4
_geom_torsion
O7 S4 N3 C9 30.3(3)
O10 S4 N3 C9 159.3(2)
C19 S4 N3 C9 -86.0(3)
O7 S4 N3 C21 178.0(3)
O10 S4 N3 C21 -53.0(3)
C19 S4 N3 C21 61.7(3)
O5 S2 N11 C30 -29.5(3)
O6 S2 N11 C30 -157.9(2)
C15 S2 N11 C30 86.9(3)
O5 S2 N11 C38 178.6(2)
O6 S2 N11 C38 50.2(3)
C15 S2 N11 C38 -65.0(3)
C21 N3 C9 C13 123.9(4)
S4 N3 C9 C13 -89.0(4)
C21 N3 C9 Cl47 -54.6(4)
S4 N3 C9 Cl47 92.5(3)
N3 C9 C13 C16 178.9(3)
Cl47 C9 C13 C16 -2.8(5)
O5 S2 C15 C39 15.1(4)
O6 S2 C15 C39 146.0(3)
N11 S2 C15 C39 -100.1(3)
O5 S2 C15 C24 -160.4(3)
O6 S2 C15 C24 -29.5(3)
N11 S2 C15 C24 84.3(3)
C9 C13 C16 O8 127.4(4)
C9 C13 C16 C27 -110.0(4)
C32 C17 C19 C33 -0.3(5)
C32 C17 C19 S4 175.9(3)
O7 S4 C19 C17 156.3(3)
O10 S4 C19 C17 23.5(3)
N3 S4 C19 C17 -89.7(3)
O7 S4 C19 C33 -27.5(3)
O10 S4 C19 C33 -160.3(3)
N3 S4 C19 C33 86.5(3)
C9 N3 C21 C22 -48.6(5)
S4 N3 C21 C22 163.3(3)
N3 C21 C22 C43 -54.5(5)
N3 C21 C22 C45 123.6(4)
O12 C20 C23 C30 153.4(4)
C34 C20 C23 C30 -84.9(5)
C39 C15 C24 C36 -0.6(6)
S2 C15 C24 C36 175.0(3)
C39 C18 C25 C36 -1.6(6)
C39 C18 C25 C41 176.4(4)
O8 C16 C27 C65 -58.7(4)
C13 C16 C27 C65 179.6(3)
O8 C16 C27 C46 177.7(4)
C13 C16 C27 C46 56.1(5)
C20 C23 C30 N11 177.4(3)
C20 C23 C30 Cl1 1.6(5)
C38 N11 C30 C23 -106.9(4)
S2 N11 C30 C23 100.7(4)
C38 N11 C30 Cl1 69.1(3)
S2 N11 C30 Cl1 -83.3(3)
C32 C28 C31 C33 -0.4(6)
C42 C28 C31 C33 177.6(4)
C19 C17 C32 C28 -0.6(6)
C31 C28 C32 C17 0.9(6)
C42 C28 C32 C17 -177.1(4)
C28 C31 C33 C19 -0.4(6)
C17 C19 C33 C31 0.8(5)
S4 C19 C33 C31 -175.4(3)
O12 C20 C34 C52 60.1(5)
C23 C20 C34 C52 -58.9(5)
O12 C20 C34 C48 -68.6(5)
C23 C20 C34 C48 172.5(4)
C37 C26 C35 C51 1.4(6)
C38 C26 C35 C51 -177.3(4)
C15 C24 C36 C25 -0.9(6)
C18 C25 C36 C24 2.0(6)
C41 C25 C36 C24 -176.0(4)
C35 C26 C37 C44 -0.8(6)
C38 C26 C37 C44 177.9(4)
C30 N11 C38 C26 62.0(4)
S2 N11 C38 C26 -145.5(3)
C35 C26 C38 N11 -121.3(4)
C37 C26 C38 N11 60.0(4)
C25 C18 C39 C15 0.2(6)
C24 C15 C39 C18 0.9(6)
S2 C15 C39 C18 -174.7(3)
C49 C29 C40 C45 -0.1(10)
C45 C22 C43 C49 -0.7(6)
C21 C22 C43 C49 177.4(4)
C26 C37 C44 C50 0.6(7)
C43 C22 C45 C40 -0.2(6)
C21 C22 C45 C40 -178.3(4)
C29 C40 C45 C22 0.6(8)
C40 C29 C49 C43 -0.8(9)
C22 C43 C49 C29 1.2(8)
C37 C44 C50 C51 -0.9(8)
C26 C35 C51 C50 -1.7(8)
C44 C50 C51 C35 1.4(9)
